data_2238055
loop_
_publ_author_name
'\<Starha, Pavel'
'Tr\'avn\'i\<cek, Zden\<ek'

_publ_section_title
;
 <i>N</i>-Benzylthieno[3,2-<i>d</i>]pyrimidin-4-amine
;
_journal_coeditor_code TK5215
_journal_issue 5
_journal_name_full 'Acta Crystallographica Section E'
_journal_page_first o698
_journal_paper_doi 10.1107/S1600536813009537
_journal_volume 69
_journal_year 2013
_chemical_formula_iupac 'C13 H11 N3 S'
_chemical_formula_moiety 'C13 H11 N3 S'
_chemical_formula_sum 'C13 H11 N3 S'
_chemical_formula_weight 241.31
_chemical_name_systematic
;
<i>N</i>-Benzylthieno[3,2-<i>d</i>]pyrimidin-4-amine
;
_space_group_IT_number 14
_symmetry_cell_setting monoclinic
_symmetry_space_group_name_Hall '-P 2ybc'
_symmetry_space_group_name_H-M 'P 1 21/c 1'
_atom_sites_solution_hydrogens geom
_atom_sites_solution_primary direct
_atom_sites_solution_secondary difmap
_audit_creation_method SHELXL-97
_cell_angle_alpha 90.00
_cell_angle_beta 94.3231(17)
_cell_angle_gamma 90.00
_cell_formula_units_Z 8
_cell_length_a 19.3430(4)
_cell_length_b 9.46296(16)
_cell_length_c 12.8221(2)
_cell_measurement_reflns_used 15514
_cell_measurement_temperature 120(2)
_cell_measurement_theta_max 33.18
_cell_measurement_theta_min 3.00
_cell_volume 2340.31(7)
_computing_cell_refinement
;
<i>CrysAlis PRO</i> (Agilent, 2012)
;
_computing_data_collection
;
<i>CrysAlis PRO</i> (Agilent, 2012)
;
_computing_data_reduction
;
<i>CrysAlis PRO</i> (Agilent, 2012)
;
_computing_molecular_graphics '<i>DIAMOND</i> (Brandenburg, 2011)'
_computing_publication_material '<i>publCIF</i> (Westrip, 2010)'
_computing_structure_refinement '<i>SHELXL97</i> (Sheldrick, 2008)'
_computing_structure_solution '<i>SHELXS97</i> (Sheldrick, 2008)'
_diffrn_ambient_temperature 120(2)
_diffrn_detector_area_resol_mean 8.3611
_diffrn_measured_fraction_theta_full 0.999
_diffrn_measured_fraction_theta_max 0.999
_diffrn_measurement_device_type 'Agilent Xcalibur Sapphire2'
_diffrn_measurement_method '\w scans'
_diffrn_radiation_monochromator graphite
_diffrn_radiation_source 'Enhance (Mo) X-ray Source'
_diffrn_radiation_type MoK\a
_diffrn_radiation_wavelength 0.71073
_diffrn_reflns_av_R_equivalents 0.0192
_diffrn_reflns_av_sigmaI/netI 0.0156
_diffrn_reflns_limit_h_max 23
_diffrn_reflns_limit_h_min -23
_diffrn_reflns_limit_k_max 11
_diffrn_reflns_limit_k_min -11
_diffrn_reflns_limit_l_max 15
_diffrn_reflns_limit_l_min -15
_diffrn_reflns_number 19406
_diffrn_reflns_theta_full 25.00
_diffrn_reflns_theta_max 25.00
_diffrn_reflns_theta_min 3.02
_exptl_absorpt_coefficient_mu 0.255
_exptl_absorpt_correction_T_max 0.9389
_exptl_absorpt_correction_T_min 0.9047
_exptl_absorpt_correction_type multi-scan
_exptl_absorpt_process_details
;
(<i>CrysAlis PRO</i>; Agilent, 2012)
;
_exptl_crystal_colour colourless
_exptl_crystal_density_diffrn 1.370
_exptl_crystal_density_method 'not measured'
_exptl_crystal_description prism
_exptl_crystal_F_000 1008
_exptl_crystal_size_max 0.40
_exptl_crystal_size_mid 0.40
_exptl_crystal_size_min 0.25
_refine_diff_density_max 0.278
_refine_diff_density_min -0.247
_refine_ls_extinction_method none
_refine_ls_goodness_of_fit_ref 1.072
_refine_ls_hydrogen_treatment constr
_refine_ls_matrix_type full
_refine_ls_number_parameters 307
_refine_ls_number_reflns 4109
_refine_ls_number_restraints 0
_refine_ls_restrained_S_all 1.072
_refine_ls_R_factor_all 0.0348
_refine_ls_R_factor_gt 0.0289
_refine_ls_shift/su_max 0.000
_refine_ls_shift/su_mean 0.000
_refine_ls_structure_factor_coef Fsqd
_refine_ls_weighting_details 'calc w=1/[\s^2^(Fo^2^)+(0.0476P)^2^+0.4186P] where P=(Fo^2^+2Fc^2^)/3'
_refine_ls_weighting_scheme calc
_refine_ls_wR_factor_gt 0.0768
_refine_ls_wR_factor_ref 0.0784
_reflns_number_gt 3528
_reflns_number_total 4109
_reflns_threshold_expression I>2\s(I)
_cod_data_source_file tk5215.cif
_cod_data_source_block I
_cod_original_cell_volume 2340.30(7)
_cod_original_sg_symbol_H-M 'P 21/c'
_cod_database_code 2238055
_cod_database_fobs_code 2238055

loop_
_symmetry_equiv_pos_as_xyz
'x, y, z'
'-x, y+1/2, -z+1/2'
'-x, -y, -z'
'x, -y-1/2, z-1/2'

loop_
_atom_site_type_symbol
_atom_site_label
_atom_site_fract_x
_atom_site_fract_y
_atom_site_fract_z
_atom_site_U_iso_or_equiv
_atom_site_adp_type
_atom_site_calc_flag
_atom_site_refinement_flags
_atom_site_occupancy
_atom_site_symmetry_multiplicity
S S5 0.108822(18) 0.10694(4) 0.60102(3) 0.02112(11) Uani d . 1 1
S S5A 0.45872(2) 0.62119(4) 0.66155(3) 0.03086(12) Uani d . 1 1
N N3A 0.31415(6) 0.88825(12) 0.75775(9) 0.0224(3) Uani d . 1 1
N N3 0.19707(6) 0.41535(12) 0.44021(8) 0.0206(3) Uani d . 1 1
C C2A 0.33340(8) 0.87296(15) 0.85980(11) 0.0248(3) Uani d . 1 1
H H2A 0.3066 0.9241 0.9062 0.030 Uiso calc R 1 1
C C2 0.19194(7) 0.34543(15) 0.34913(10) 0.0223(3) Uani d . 1 1
H H2 0.2092 0.3942 0.2917 0.027 Uiso calc R 1 1
N N1A 0.38455(6) 0.79651(13) 0.90461(9) 0.0271(3) Uani d . 1 1
N N1 0.16633(6) 0.21820(12) 0.32771(8) 0.0222(3) Uani d . 1 1
C C7A' 0.42113(7) 0.72184(14) 0.83595(11) 0.0227(3) Uani d . 1 1
C C7' 0.14191(7) 0.15142(14) 0.41194(10) 0.0186(3) Uani d . 1 1
C C4A' 0.40431(7) 0.72635(14) 0.72891(11) 0.0204(3) Uani d . 1 1
C C4' 0.14582(7) 0.21307(14) 0.51077(10) 0.0174(3) Uani d . 1 1
N N4 0.18145(6) 0.41308(12) 0.61780(8) 0.0198(3) Uani d . 1 1
H H4 0.1750 0.3622 0.6737 0.024 Uiso calc R 1 1
N N4A 0.33088(6) 0.82477(13) 0.58732(9) 0.0238(3) Uani d . 1 1
H H4A 0.3504 0.7673 0.5443 0.029 Uiso calc R 1 1
C C4 0.17530(6) 0.34889(14) 0.52409(10) 0.0170(3) Uani d . 1 1
C C4A 0.34922(7) 0.81394(14) 0.68957(10) 0.0193(3) Uani d . 1 1
C C7A 0.47914(8) 0.63230(16) 0.86262(13) 0.0323(4) Uani d . 1 1
H H7A 0.4982 0.6165 0.9321 0.039 Uiso calc R 1 1
C C7 0.10891(7) 0.01643(15) 0.41142(10) 0.0221(3) Uani d . 1 1
H H7 0.1017 -0.0415 0.3511 0.026 Uiso calc R 1 1
C C6A 0.50344(8) 0.57307(18) 0.77755(13) 0.0373(4) Uani d . 1 1
H H6A 0.5419 0.5103 0.7809 0.045 Uiso calc R 1 1
C C6 0.08920(7) -0.01926(15) 0.50635(11) 0.0232(3) Uani d . 1 1
H H6 0.0666 -0.1058 0.5199 0.028 Uiso calc R 1 1
C C9 0.19815(7) 0.56162(15) 0.63204(11) 0.0232(3) Uani d . 1 1
H H9A 0.2132 0.6007 0.5658 0.028 Uiso calc R 1 1
H H9B 0.2371 0.5716 0.6862 0.028 Uiso calc R 1 1
C C9A 0.28012(7) 0.92695(16) 0.54290(11) 0.0275(3) Uani d . 1 1
H H9D 0.2434 0.9403 0.5917 0.033 Uiso calc R 1 1
H H9C 0.2581 0.8894 0.4764 0.033 Uiso calc R 1 1
C C10A 0.31332(7) 1.06765(16) 0.52284(11) 0.0264(3) Uani d . 1 1
C C10 0.13638(7) 0.64490(14) 0.66460(10) 0.0194(3) Uani d . 1 1
C C11 0.06933(7) 0.60827(14) 0.62788(11) 0.0227(3) Uani d . 1 1
H H11 0.0622 0.5333 0.5790 0.027 Uiso calc R 1 1
C C11A 0.32231(7) 1.16842(17) 0.60148(12) 0.0297(3) Uani d . 1 1
H H11A 0.3050 1.1508 0.6676 0.036 Uiso calc R 1 1
C C12A 0.35621(8) 1.29412(17) 0.58469(13) 0.0344(4) Uani d . 1 1
H H12A 0.3618 1.3624 0.6390 0.041 Uiso calc R 1 1
C C12 0.01270(8) 0.68002(15) 0.66191(12) 0.0285(3) Uani d . 1 1
H H12 -0.0329 0.6538 0.6364 0.034 Uiso calc R 1 1
C C13 0.02237(8) 0.78964(15) 0.73294(12) 0.0291(3) Uani d . 1 1
H H13 -0.0164 0.8380 0.7570 0.035 Uiso calc R 1 1
C C13A 0.38197(8) 1.32031(18) 0.48879(13) 0.0360(4) Uani d . 1 1
H H13A 0.4061 1.4057 0.4776 0.043 Uiso calc R 1 1
C C14 0.08889(8) 0.82823(15) 0.76859(11) 0.0265(3) Uani d . 1 1
H H14 0.0959 0.9042 0.8167 0.032 Uiso calc R 1 1
C C14A 0.37252(9) 1.22257(19) 0.40976(13) 0.0388(4) Uani d . 1 1
H H14A 0.3895 1.2412 0.3435 0.047 Uiso calc R 1 1
C C15A 0.33837(8) 1.09711(18) 0.42644(12) 0.0328(4) Uani d . 1 1
H H15A 0.3320 1.0302 0.3713 0.039 Uiso calc R 1 1
C C15 0.14548(7) 0.75657(14) 0.73447(11) 0.0228(3) Uani d . 1 1
H H15 0.1910 0.7842 0.7592 0.027 Uiso calc R 1 1

loop_
_atom_site_aniso_label
_atom_site_aniso_U_11
_atom_site_aniso_U_22
_atom_site_aniso_U_33
_atom_site_aniso_U_12
_atom_site_aniso_U_13
_atom_site_aniso_U_23
S5 0.0280(2) 0.01963(19) 0.01620(18) -0.00222(13) 0.00445(14) 0.00056(13)
S5A 0.0272(2) 0.0318(2) 0.0339(2) 0.00627(15) 0.00492(16) -0.00622(16)
N3A 0.0211(6) 0.0247(6) 0.0218(6) 0.0000(5) 0.0039(5) -0.0010(5)
N3 0.0206(6) 0.0243(6) 0.0169(6) -0.0002(5) 0.0024(5) 0.0031(5)
C2A 0.0263(8) 0.0272(8) 0.0217(7) -0.0011(6) 0.0061(6) -0.0019(6)
C2 0.0221(7) 0.0294(8) 0.0158(7) 0.0000(6) 0.0033(5) 0.0041(6)
N1A 0.0291(7) 0.0310(7) 0.0212(6) -0.0007(5) 0.0017(5) 0.0004(5)
N1 0.0233(6) 0.0271(7) 0.0163(6) 0.0019(5) 0.0027(5) 0.0012(5)
C7A' 0.0219(7) 0.0210(7) 0.0252(7) -0.0047(5) 0.0004(6) 0.0020(6)
C7' 0.0168(7) 0.0225(7) 0.0165(7) 0.0055(5) 0.0012(5) 0.0008(5)
C4A' 0.0185(7) 0.0186(7) 0.0244(7) -0.0039(5) 0.0046(5) -0.0011(6)
C4' 0.0162(7) 0.0198(7) 0.0163(6) 0.0048(5) 0.0018(5) 0.0018(5)
N4 0.0260(6) 0.0182(6) 0.0155(6) -0.0013(5) 0.0037(5) 0.0004(5)
N4A 0.0262(6) 0.0262(7) 0.0191(6) 0.0014(5) 0.0020(5) -0.0008(5)
C4 0.0137(6) 0.0205(7) 0.0168(7) 0.0047(5) 0.0010(5) 0.0014(5)
C4A 0.0176(7) 0.0198(7) 0.0206(7) -0.0062(5) 0.0029(5) 0.0000(6)
C7A 0.0294(8) 0.0327(9) 0.0334(9) 0.0006(7) -0.0069(7) 0.0046(7)
C7 0.0253(7) 0.0220(7) 0.0186(7) 0.0034(6) -0.0009(6) -0.0042(6)
C6A 0.0272(9) 0.0331(9) 0.0505(11) 0.0095(7) -0.0028(7) 0.0015(8)
C6 0.0257(8) 0.0191(7) 0.0247(7) -0.0002(6) 0.0003(6) -0.0014(6)
C9 0.0240(8) 0.0222(7) 0.0239(7) -0.0042(6) 0.0050(6) -0.0033(6)
C9A 0.0221(8) 0.0361(9) 0.0237(7) 0.0012(6) -0.0027(6) 0.0028(6)
C10A 0.0176(7) 0.0332(8) 0.0280(8) 0.0066(6) -0.0013(6) 0.0080(7)
C10 0.0238(7) 0.0174(7) 0.0173(7) -0.0019(5) 0.0033(5) 0.0040(5)
C11 0.0281(8) 0.0181(7) 0.0213(7) -0.0005(6) -0.0015(6) 0.0008(6)
C11A 0.0234(8) 0.0353(9) 0.0307(8) 0.0056(6) 0.0036(6) 0.0045(7)
C12A 0.0296(9) 0.0320(9) 0.0413(10) 0.0048(7) 0.0009(7) 0.0031(7)
C12 0.0239(8) 0.0245(8) 0.0367(9) 0.0009(6) -0.0007(6) 0.0057(7)
C13 0.0315(9) 0.0209(8) 0.0360(8) 0.0064(6) 0.0105(7) 0.0058(6)
C13A 0.0299(9) 0.0316(9) 0.0465(10) 0.0038(7) 0.0026(7) 0.0133(8)
C14 0.0398(9) 0.0161(7) 0.0245(8) -0.0010(6) 0.0078(6) -0.0002(6)
C14A 0.0365(9) 0.0459(10) 0.0344(9) 0.0039(8) 0.0050(7) 0.0172(8)
C15A 0.0330(9) 0.0384(9) 0.0266(8) 0.0055(7) 0.0000(7) 0.0067(7)
C15 0.0275(8) 0.0190(7) 0.0218(7) -0.0055(6) 0.0025(6) 0.0016(6)

loop_
_atom_type_symbol
_atom_type_description
_atom_type_scat_dispersion_real
_atom_type_scat_dispersion_imag
_atom_type_scat_source
C C 0.0033 0.0016 'International Tables Vol C Tables 4.2.6.8 and 6.1.1.4'
H H 0.0000 0.0000 'International Tables Vol C Tables 4.2.6.8 and 6.1.1.4'
N N 0.0061 0.0033 'International Tables Vol C Tables 4.2.6.8 and 6.1.1.4'
S S 0.1246 0.1234 'International Tables Vol C Tables 4.2.6.8 and 6.1.1.4'

loop_
_geom_angle_atom_site_label_1
_geom_angle_atom_site_label_2
_geom_angle_atom_site_label_3
_geom_angle
C6 S5 C4' 90.65(6)
C6A S5A C4A' 90.33(7)
C2A N3A C4A 117.47(12)
C2 N3 C4 117.42(12)
N1A C2A N3A 128.83(13)
N1A C2A H2A 115.6
N3A C2A H2A 115.6
N1 C2 N3 129.24(13)
N1 C2 H2 115.4
N3 C2 H2 115.4
C2A N1A C7A' 114.19(12)
C2 N1 C7' 113.79(11)
N1A C7A' C4A' 121.81(13)
N1A C7A' C7A 126.04(13)
C4A' C7A' C7A 112.15(13)
N1 C7' C4' 121.84(13)
N1 C7' C7 126.25(12)
C4' C7' C7 111.89(12)
C7A' C4A' C4A 119.06(12)
C7A' C4A' S5A 111.77(11)
C4A C4A' S5A 129.15(11)
C7' C4' C4 119.06(12)
C7' C4' S5 111.67(10)
C4 C4' S5 129.22(10)
C4 N4 C9 123.67(11)
C4 N4 H4 118.2
C9 N4 H4 118.2
C4A N4A C9A 123.62(12)
C4A N4A H4A 118.2
C9A N4A H4A 118.2
N3 C4 N4 119.55(12)
N3 C4 C4' 118.59(12)
N4 C4 C4' 121.85(12)
N4A C4A N3A 119.21(12)
N4A C4A C4A' 122.19(12)
N3A C4A C4A' 118.60(12)
C6A C7A C7A' 111.74(14)
C6A C7A H7A 124.1
C7A' C7A H7A 124.1
C6 C7 C7' 112.17(12)
C6 C7 H7 123.9
C7' C7 H7 123.9
C7A C6A S5A 114.02(12)
C7A C6A H6A 123.0
S5A C6A H6A 123.0
C7 C6 S5 113.61(11)
C7 C6 H6 123.2
S5 C6 H6 123.2
N4 C9 C10 111.45(11)
N4 C9 H9A 109.3
C10 C9 H9A 109.3
N4 C9 H9B 109.3
C10 C9 H9B 109.3
H9A C9 H9B 108.0
N4A C9A C10A 111.58(11)
N4A C9A H9D 109.3
C10A C9A H9D 109.3
N4A C9A H9C 109.3
C10A C9A H9C 109.3
H9D C9A H9C 108.0
C11A C10A C15A 118.36(15)
C11A C10A C9A 120.90(13)
C15A C10A C9A 120.68(14)
C15 C10 C11 118.57(13)
C15 C10 C9 120.62(12)
C11 C10 C9 120.78(12)
C12 C11 C10 120.68(13)
C12 C11 H11 119.7
C10 C11 H11 119.7
C12A C11A C10A 120.81(14)
C12A C11A H11A 119.6
C10A C11A H11A 119.6
C11A C12A C13A 119.95(16)
C11A C12A H12A 120.0
C13A C12A H12A 120.0
C13 C12 C11 120.22(14)
C13 C12 H12 119.9
C11 C12 H12 119.9
C14 C13 C12 119.49(14)
C14 C13 H13 120.3
C12 C13 H13 120.3
C14A C13A C12A 119.88(16)
C14A C13A H13A 120.1
C12A C13A H13A 120.1
C13 C14 C15 120.26(14)
C13 C14 H14 119.9
C15 C14 H14 119.9
C13A C14A C15A 120.15(16)
C13A C14A H14A 119.9
C15A C14A H14A 119.9
C14A C15A C10A 120.83(16)
C14A C15A H15A 119.6
C10A C15A H15A 119.6
C14 C15 C10 120.76(13)
C14 C15 H15 119.6
C10 C15 H15 119.6

loop_
_geom_bond_atom_site_label_1
_geom_bond_atom_site_label_2
_geom_bond_distance
S5 C6 1.7246(14)
S5 C4' 1.7277(13)
S5A C6A 1.7245(17)
S5A C4A' 1.7266(14)
N3A C2A 1.3410(19)
N3A C4A 1.3447(18)
N3 C2 1.3395(18)
N3 C4 1.3408(17)
C2A N1A 1.3216(19)
C2A H2A 0.9500
C2 N1 1.3228(19)
C2 H2 0.9500
N1A C7A' 1.3671(19)
N1 C7' 1.3660(17)
C7A' C4A' 1.387(2)
C7A' C7A 1.427(2)
C7' C4' 1.3918(18)
C7' C7 1.428(2)
C4A' C4A 1.4127(19)
C4' C4 1.4112(19)
N4 C4 1.3436(17)
N4 C9 1.4507(18)
N4 H4 0.8800
N4A C4A 1.3361(17)
N4A C9A 1.4626(18)
N4A H4A 0.8800
C7A C6A 1.342(2)
C7A H7A 0.9500
C7 C6 1.3457(19)
C7 H7 0.9500
C6A H6A 0.9500
C6 H6 0.9500
C9 C10 1.5159(19)
C9 H9A 0.9900
C9 H9B 0.9900
C9A C10A 1.509(2)
C9A H9D 0.9900
C9A H9C 0.9900
C10A C11A 1.389(2)
C10A C15A 1.389(2)
C10 C15 1.3880(19)
C10 C11 1.390(2)
C11 C12 1.387(2)
C11 H11 0.9500
C11A C12A 1.383(2)
C11A H11A 0.9500
C12A C13A 1.383(2)
C12A H12A 0.9500
C12 C13 1.384(2)
C12 H12 0.9500
C13 C14 1.382(2)
C13 H13 0.9500
C13A C14A 1.374(2)
C13A H13A 0.9500
C14 C15 1.386(2)
C14 H14 0.9500
C14A C15A 1.383(2)
C14A H14A 0.9500
C15A H15A 0.9500
C15 H15 0.9500

loop_
_geom_hbond_atom_site_label_D
_geom_hbond_atom_site_label_H
_geom_hbond_atom_site_label_A
_geom_hbond_site_symmetry_A
_geom_hbond_distance_DH
_geom_hbond_distance_HA
_geom_hbond_distance_DA
_geom_hbond_angle_DHA
N4 H4 N1 4_566 0.88 2.13 2.999(2) 167
N4A H4A N1A 4_575 0.88 2.05 2.872(2) 156
C7 H7 Cg 4_565 0.95 2.58 3.5317(13) 175
C2A H2A N3 4_576 0.95 2.67 3.527(2) 150
C15 H15 N3A . 0.95 2.58 3.4842(18) 159
